data_7114145
loop_
_publ_author_name
'Natarajan, Srinivasan'

_publ_section_title
;
 Synthesis of a layered zinc phosphate,
 [NH3(CH2)2NH2(CH2)3NH3][Zn2(PO4)(HPO4)2]&#x00B7;H2O, and its
 transformation to a extra-large pore three-dimensional zinc phosphate,
 [NH3(CH2)2NH2(CH2)3NH3][Zn3(PO4)(HPO4)3]
;
_journal_issue 7
_journal_name_full 'Chemical Communications'
_journal_page_first 780
_journal_paper_doi 10.1039/b200293k
_journal_year 2002
_chemical_formula_sum 'C5 H21 N3 O16 P4 Zn3'
_chemical_formula_weight 699.24
_chemical_name_systematic
; 
? 
;
_space_group_IT_number 2
_symmetry_cell_setting triclinic
_symmetry_space_group_name_Hall '-P 1'
_symmetry_space_group_name_H-M 'P -1'
_atom_sites_solution_hydrogens geom
_atom_sites_solution_primary direct
_atom_sites_solution_secondary difmap
_audit_creation_method SHELXL
_cell_angle_alpha 81.1140(10)
_cell_angle_beta 83.6420(10)
_cell_angle_gamma 72.626(2)
_cell_formula_units_Z 2
_cell_length_a 8.4557(2)
_cell_length_b 9.28440(10)
_cell_length_c 13.8599(3)
_cell_measurement_temperature 293(2)
_cell_volume 1023.57(4)
_computing_cell_refinement 'Siemens XSCANS'
_computing_data_collection 'Siemens XSCANS'
_computing_data_reduction 'Siemens SHELXTL'
_computing_molecular_graphics 'Siemens SHELXTL'
_computing_publication_material 'Siemens SHELXTL'
_computing_structure_refinement SHELXTL-PLUS
_computing_structure_solution SHELXTL-PLUS
_diffrn_ambient_temperature 293(2)
_diffrn_measurement_device 'Siemens P4'
_diffrn_measurement_method '\w scans'
_diffrn_radiation_monochromator graphite
_diffrn_radiation_source 'fine-focus sealed tube'
_diffrn_radiation_type MoK\a
_diffrn_radiation_wavelength 0.71073
_diffrn_reflns_av_R_equivalents 0.0236
_diffrn_reflns_av_sigmaI/netI 0.0471
_diffrn_reflns_limit_h_max 6
_diffrn_reflns_limit_h_min -9
_diffrn_reflns_limit_k_max 9
_diffrn_reflns_limit_k_min -10
_diffrn_reflns_limit_l_max 15
_diffrn_reflns_limit_l_min -15
_diffrn_reflns_number 4348
_diffrn_reflns_theta_max 23.23
_diffrn_reflns_theta_min 1.49
_exptl_absorpt_coefficient_mu 3.882
_exptl_absorpt_correction_T_max 1.000000
_exptl_absorpt_correction_T_min 0.681841
_exptl_absorpt_correction_type SADABS
_exptl_crystal_density_diffrn 2.269
_exptl_crystal_description colorless
_exptl_crystal_F_000 700
_exptl_crystal_size_max 0.20
_exptl_crystal_size_mid 0.12
_exptl_crystal_size_min 0.10
_refine_diff_density_max 0.690
_refine_diff_density_min -0.684
_refine_diff_density_rms 0.111
_refine_ls_extinction_method none
_refine_ls_goodness_of_fit_all 1.045
_refine_ls_goodness_of_fit_obs 1.061
_refine_ls_matrix_type full
_refine_ls_number_parameters 280
_refine_ls_number_reflns 2904
_refine_ls_number_restraints 0
_refine_ls_restrained_S_all 1.045
_refine_ls_restrained_S_obs 1.061
_refine_ls_R_factor_all 0.0376
_refine_ls_R_factor_obs 0.0299
_refine_ls_shift/esd_max -0.001
_refine_ls_shift/esd_mean 0.000
_refine_ls_structure_factor_coef Fsqd
_refine_ls_weighting_details 'w=1/[\s^2^(Fo^2^)+(0.0427P)^2^+0.0000P] where P=(Fo^2^+2Fc^2^)/3'
_refine_ls_weighting_scheme calc
_refine_ls_wR_factor_all 0.0808
_refine_ls_wR_factor_obs 0.0752
_reflns_number_observed 2484
_reflns_number_total 2904
_reflns_observed_criterion >2sigma(I)
_cod_data_source_file b200293k.txt
_cod_data_source_block sad
_cod_depositor_comments
;
The following automatic conversions were performed:

'_symmetry_cell_setting' value 'Triclinic' changed to 'triclinic'
according to
/usr/data/users/saulius/automatic-downloads/retrospective/RSC/lib/dictionaries/cif_core.dic
dictionary named 'cif_core.dic' version 2.4.2 from 2011-04-26.

Automatic conversion script
Id: cif_fix_values 2281 2013-09-26 08:29:07Z andrius 

The following automatic conversions were performed:

'_refine_ls_weighting_scheme' value 'calc
w=1/[\s^2^(Fo^2^)+(0.0427P)^2^+0.0000P] where P=(Fo^2^+2Fc^2^)/3' was
changed to 'calc'. New tag '_refine_ls_weighting_details' was
created. The value of the new tag was set to
'w=1/[\s^2^(Fo^2^)+(0.0427P)^2^+0.0000P] where P=(Fo^2^+2Fc^2^)/3'.

Automatic conversion script
Id: cif_fix_values 3143 2015-03-26 13:38:13Z robertas 
;
_cod_original_cell_volume 1023.57(3)
_cod_original_sg_symbol_H-M P-1
_cod_database_code 7114145

loop_
_symmetry_equiv_pos_as_xyz
'x, y, z'
'-x, -y, -z'

loop_
_atom_site_aniso_label
_atom_site_aniso_U_11
_atom_site_aniso_U_22
_atom_site_aniso_U_33
_atom_site_aniso_U_23
_atom_site_aniso_U_13
_atom_site_aniso_U_12
Zn1 0.0168(3) 0.0202(3) 0.0165(3) -0.0012(2) -0.0042(2) -0.0065(2)
Zn2 0.0159(3) 0.0166(3) 0.0168(3) -0.0012(2) -0.0048(2) -0.0058(2)
Zn3 0.0177(3) 0.0161(3) 0.0156(3) -0.0011(2) -0.0059(2) -0.0064(2)
P1 0.0144(6) 0.0147(6) 0.0143(6) -0.0006(5) -0.0056(5) -0.0048(5)
P2 0.0166(6) 0.0185(6) 0.0140(6) -0.0036(5) -0.0046(5) -0.0049(5)
P3 0.0153(6) 0.0160(6) 0.0147(6) -0.0020(5) -0.0033(5) -0.0036(5)
P4 0.0163(6) 0.0227(6) 0.0152(6) 0.0023(5) -0.0051(5) -0.0077(5)
O1 0.023(2) 0.032(2) 0.026(2) 0.005(2) -0.0097(15) 0.000(2)
O2 0.028(2) 0.021(2) 0.020(2) -0.0017(14) 0.0023(14) -0.0074(15)
O3 0.026(2) 0.021(2) 0.023(2) -0.0048(14) -0.0113(14) -0.0067(14)
O4 0.022(2) 0.036(2) 0.019(2) 0.0038(15) -0.0039(14) -0.015(2)
O5 0.046(2) 0.028(2) 0.019(2) 0.0022(15) -0.013(2) -0.021(2)
O6 0.017(2) 0.031(2) 0.025(2) 0.005(2) 0.0025(14) 0.0010(15)
O7 0.026(2) 0.025(2) 0.023(2) -0.0019(14) -0.0024(14) -0.0160(15)
O8 0.027(2) 0.026(2) 0.021(2) -0.0013(15) -0.0032(14) 0.0015(15)
O9 0.025(2) 0.016(2) 0.021(2) 0.0038(14) -0.0135(14) -0.0089(14)
O10 0.018(2) 0.020(2) 0.027(2) -0.0001(14) -0.0029(14) -0.0020(14)
O11 0.030(2) 0.031(2) 0.020(2) -0.0031(14) -0.0131(14) -0.014(2)
O12 0.022(2) 0.033(2) 0.015(2) -0.0037(14) -0.0032(13) -0.0134(15)
O13 0.021(2) 0.032(2) 0.033(2) -0.015(2) -0.0100(15) -0.0009(15)
O14 0.028(2) 0.020(2) 0.016(2) 0.0011(14) -0.0053(14) -0.0012(14)
O15 0.022(2) 0.031(2) 0.039(2) 0.015(2) -0.007(2) -0.009(2)
O16 0.023(2) 0.069(3) 0.029(2) -0.019(2) -0.002(2) -0.019(2)
N1 0.030(2) 0.021(2) 0.028(2) -0.001(2) -0.011(2) -0.006(2)
C1 0.026(3) 0.030(3) 0.032(3) 0.003(2) -0.004(2) -0.010(2)
C2 0.021(3) 0.024(3) 0.030(3) -0.004(2) -0.001(2) -0.006(2)
N2 0.020(2) 0.029(2) 0.023(2) -0.003(2) -0.004(2) -0.007(2)
C3 0.020(3) 0.027(3) 0.027(3) -0.005(2) 0.003(2) -0.008(2)
C4 0.023(3) 0.029(3) 0.036(3) -0.004(2) -0.003(2) -0.011(2)
C5 0.028(3) 0.037(3) 0.031(3) 0.002(2) -0.011(2) -0.007(2)
N3 0.023(2) 0.026(2) 0.026(2) 0.002(2) -0.004(2) -0.007(2)

loop_
_atom_site_label
_atom_site_type_symbol
_atom_site_fract_x
_atom_site_fract_y
_atom_site_fract_z
_atom_site_U_iso_or_equiv
_atom_site_thermal_displace_type
_atom_site_occupancy
_atom_site_calc_flag
_atom_site_refinement_flags
Zn1 Zn 0.29367(6) 0.91830(6) 0.51946(4) 0.0175(2) Uani 1 d .
Zn2 Zn 0.74556(6) 1.49370(6) -0.02699(4) 0.0160(2) Uani 1 d .
Zn3 Zn 0.63779(6) 0.88788(6) 0.12587(4) 0.0158(2) Uani 1 d .
P1 P 0.58114(14) 1.21710(13) 0.01996(8) 0.0141(3) Uani 1 d .
P2 P 0.58470(14) 0.86461(13) 0.36397(8) 0.0159(3) Uani 1 d .
P3 P 0.90460(14) 1.56629(13) 0.14874(8) 0.0154(3) Uani 1 d .
P4 P 0.01690(14) 1.20793(14) 0.42267(8) 0.0178(3) Uani 1 d .
O1 O 0.1668(4) 1.0703(4) 0.4238(2) 0.0295(8) Uani 1 d .
O2 O 0.4718(4) 0.7992(3) 0.4396(2) 0.0237(8) Uani 1 d .
O3 O 0.4033(4) 0.9820(3) 0.6163(2) 0.0226(7) Uani 1 d .
O4 O 0.1403(4) 0.8210(4) 0.6032(2) 0.0247(8) Uani 1 d .
O5 O 0.8141(4) 1.4767(4) 0.1035(2) 0.0287(8) Uani 1 d .
O6 O 0.9089(4) 1.5020(4) -0.1349(2) 0.0273(8) Uani 1 d .
O7 O 0.7098(4) 1.2965(3) -0.0300(2) 0.0227(7) Uani 1 d .
O8 O 0.5648(4) 1.6714(4) -0.0697(2) 0.0266(8) Uani 1 d .
O9 O 0.6642(4) 1.0918(3) 0.1018(2) 0.0199(7) Uani 1 d .
O10 O 0.8500(4) 0.7362(3) 0.1126(2) 0.0229(7) Uani 1 d .
O11 O 0.4689(4) 0.8557(4) 0.0581(2) 0.0248(8) Uani 1 d .
O12 O 0.5306(4) 0.8757(4) 0.2614(2) 0.0216(7) Uani 1 d .
O13 O 0.7678(4) 0.7538(4) 0.3695(2) 0.0281(8) Uani 1 d .
H20 H 0.7690(4) 0.6694(4) 0.3580(2) 0.042 Uiso 1 calc R
O14 O 0.8576(4) 1.5443(3) 0.2622(2) 0.0227(7) Uani 1 d .
H30 H 0.8847(4) 1.4533(3) 0.2829(2) 0.034 Uiso 1 calc R
O15 O 0.0579(4) 1.3336(4) 0.3493(3) 0.0319(9) Uani 1 d .
O16 O -0.0235(4) 1.2597(4) 0.5276(2) 0.0374(9) Uani 1 d .
H20' H 0.0562(4) 1.2812(4) 0.5438(2) 0.056 Uiso 1 calc R
N1 N 0.9045(5) 1.1629(4) 0.1865(3) 0.0260(10) Uani 1 d .
H1 H 0.8982(5) 1.2513(4) 0.1493(3) 0.039 Uiso 1 calc R
H2 H 0.8869(5) 1.1776(4) 0.2492(3) 0.039 Uiso 1 calc R
H3 H 0.8279(5) 1.1240(4) 0.1708(3) 0.039 Uiso 1 calc R
C1 C 1.0732(6) 1.0550(6) 0.1700(4) 0.0297(12) Uani 1 d .
H4 H 1.1575(6) 1.0968(6) 0.1866(4) 0.036 Uiso 1 calc R
H5 H 1.0936(6) 1.0387(6) 0.1017(4) 0.036 Uiso 1 calc R
C2 C 1.0802(6) 0.9046(5) 0.2346(4) 0.0251(11) Uani 1 d .
H6 H 1.0567(6) 0.9225(5) 0.3025(4) 0.030 Uiso 1 calc R
H7 H 0.9958(6) 0.8636(5) 0.2173(4) 0.030 Uiso 1 calc R
N2 N 1.2453(5) 0.7927(4) 0.2230(3) 0.0239(9) Uani 1 d .
H8 H 1.3227(5) 0.8337(4) 0.2370(3) 0.029 Uiso 1 calc R
H9 H 1.2651(5) 0.7768(4) 0.1598(3) 0.029 Uiso 1 calc R
C3 C 1.2665(6) 0.6428(5) 0.2847(3) 0.0244(11) Uani 1 d .
H10 H 1.1858(6) 0.5956(5) 0.2696(3) 0.029 Uiso 1 calc R
H11 H 1.2478(6) 0.6573(5) 0.3533(3) 0.029 Uiso 1 calc R
C4 C 1.4402(6) 0.5406(5) 0.2654(4) 0.0285(12) Uani 1 d .
H12 H 1.4606(6) 0.5343(5) 0.1958(4) 0.034 Uiso 1 calc R
H13 H 1.5194(6) 0.5864(5) 0.2844(4) 0.034 Uiso 1 calc R
C5 C 1.4699(6) 0.3822(6) 0.3193(4) 0.0323(13) Uani 1 d .
H14 H 1.5887(6) 0.3336(6) 0.3186(4) 0.039 Uiso 1 calc R
H15 H 1.4284(6) 0.3892(6) 0.3870(4) 0.039 Uiso 1 calc R
N3 N 1.3906(5) 0.2847(4) 0.2779(3) 0.0254(9) Uani 1 d .
H16 H 1.4130(5) 0.1931(4) 0.3131(3) 0.038 Uiso 1 calc R
H17 H 1.4300(5) 0.2754(4) 0.2162(3) 0.038 Uiso 1 calc R
H18 H 1.2811(5) 0.3270(4) 0.2797(3) 0.038 Uiso 1 calc R

loop_
_atom_type_symbol
_atom_type_description
_atom_type_scat_dispersion_real
_atom_type_scat_dispersion_imag
_atom_type_scat_source
C C 0.0033 0.0016 'International Tables Vol C Tables 4.2.6.8 and 6.1.1.4'
H H 0.0000 0.0000 'International Tables Vol C Tables 4.2.6.8 and 6.1.1.4'
N N 0.0061 0.0033 'International Tables Vol C Tables 4.2.6.8 and 6.1.1.4'
O O 0.0106 0.0060 'International Tables Vol C Tables 4.2.6.8 and 6.1.1.4'
P P 0.1023 0.0942 'International Tables Vol C Tables 4.2.6.8 and 6.1.1.4'
Zn Zn 0.2839 1.4301 'International Tables Vol C Tables 4.2.6.8 and 6.1.1.4'

loop_
_geom_angle_atom_site_label_1
_geom_angle_atom_site_label_2
_geom_angle_atom_site_label_3
_geom_angle
_geom_angle_site_symmetry_1
_geom_angle_site_symmetry_3
O2 Zn1 O1 102.76(13) . .
O2 Zn1 O3 105.32(13) . .
O1 Zn1 O3 119.38(14) . .
O2 Zn1 O4 120.06(14) . .
O1 Zn1 O4 108.21(14) . .
O3 Zn1 O4 102.12(13) . .
O5 Zn2 O6 117.70(14) . .
O5 Zn2 O7 102.87(13) . .
O6 Zn2 O7 102.16(14) . .
O5 Zn2 O8 117.37(14) . .
O6 Zn2 O8 100.39(13) . .
O7 Zn2 O8 115.94(14) . .
O11 Zn3 O10 113.52(14) . .
O11 Zn3 O9 115.96(13) . .
O10 Zn3 O9 110.82(13) . .
O11 Zn3 O12 98.74(13) . .
O10 Zn3 O12 112.98(13) . .
O9 Zn3 O12 103.85(13) . .
O11 P1 O8 113.7(2) 2_675 2_685
O11 P1 O7 106.7(2) 2_675 .
O8 P1 O7 111.1(2) 2_685 .
O11 P1 O9 109.6(2) 2_675 .
O8 P1 O9 106.8(2) 2_685 .
O7 P1 O9 108.7(2) . .
O2 P2 O12 110.7(2) . .
O2 P2 O3 113.2(2) . 2_676
O12 P2 O3 110.7(2) . 2_676
O2 P2 O13 108.4(2) . .
O12 P2 O13 108.3(2) . .
O3 P2 O13 105.3(2) 2_676 .
O6 P3 O5 110.6(2) 2_785 .
O6 P3 O10 112.3(2) 2_785 1_565
O5 P3 O10 112.9(2) . 1_565
O6 P3 O14 106.7(2) 2_785 .
O5 P3 O14 105.9(2) . .
O10 P3 O14 108.0(2) 1_565 .
O1 P4 O15 107.7(2) . .
O1 P4 O4 113.8(2) . 2_576
O15 P4 O4 109.9(2) . 2_576
O1 P4 O16 109.6(2) . .
O15 P4 O16 110.2(2) . .
O4 P4 O16 105.7(2) 2_576 .
P4 O1 Zn1 138.0(2) . .
P2 O2 Zn1 124.6(2) . .
P2 O3 Zn1 134.0(2) 2_676 .
P4 O4 Zn1 129.2(2) 2_576 .
P3 O5 Zn2 132.0(2) . .
P3 O6 Zn2 134.3(2) 2_785 .
P1 O7 Zn2 134.5(2) . .
P1 O8 Zn2 136.2(2) 2_685 .
P1 O9 Zn3 124.5(2) . .
P3 O10 Zn3 131.3(2) 1_545 .
P1 O11 Zn3 150.0(2) 2_675 .
P2 O12 Zn3 135.9(2) . .
P2 O13 H20 109.47(13) . .
P3 O14 H30 109.47(12) . .
P4 O16 H20 109.47(13) . .
C1 N1 H1 109.5(2) . .
C1 N1 H2 109.5(3) . .
H1 N1 H2 109.5 . .
C1 N1 H3 109.5(3) . .
H1 N1 H3 109.5 . .
H2 N1 H3 109.5 . .
N1 C1 C2 108.3(4) . .
N1 C1 H4 110.0(3) . .
C2 C1 H4 110.0(3) . .
N1 C1 H5 110.0(3) . .
C2 C1 H5 110.0(3) . .
H4 C1 H5 108.4 . .
N2 C2 C1 111.2(4) . .
N2 C2 H6 109.4(2) . .
C1 C2 H6 109.4(3) . .
N2 C2 H7 109.4(2) . .
C1 C2 H7 109.4(3) . .
H6 C2 H7 108.0 . .
C2 N2 C3 115.5(4) . .
C2 N2 H8 108.4(2) . .
C3 N2 H8 108.4(2) . .
C2 N2 H9 108.4(2) . .
C3 N2 H9 108.4(2) . .
H8 N2 H9 107.5 . .
N2 C3 C4 109.8(4) . .
N2 C3 H10 109.7(2) . .
C4 C3 H10 109.7(3) . .
N2 C3 H11 109.7(2) . .
C4 C3 H11 109.7(3) . .
H10 C3 H11 108.2 . .
C5 C4 C3 113.7(4) . .
C5 C4 H12 108.8(3) . .
C3 C4 H12 108.8(3) . .
C5 C4 H13 108.8(3) . .
C3 C4 H13 108.8(3) . .
H12 C4 H13 107.7 . .
N3 C5 C4 114.2(4) . .
N3 C5 H14 108.7(2) . .
C4 C5 H14 108.7(3) . .
N3 C5 H15 108.7(2) . .
C4 C5 H15 108.7(3) . .
H14 C5 H15 107.6 . .
C5 N3 H16 109.5(2) . .
C5 N3 H17 109.5(2) . .
H16 N3 H17 109.5 . .
C5 N3 H18 109.5(2) . .
H16 N3 H18 109.5 . .
H17 N3 H18 109.5 . .

loop_
_geom_bond_atom_site_label_1
_geom_bond_atom_site_label_2
_geom_bond_distance
_geom_bond_site_symmetry_2
Zn1 O2 1.932(3) .
Zn1 O1 1.932(3) .
Zn1 O3 1.964(3) .
Zn1 O4 1.971(3) .
Zn2 O5 1.928(3) .
Zn2 O6 1.929(3) .
Zn2 O7 1.950(3) .
Zn2 O8 1.949(3) .
Zn3 O11 1.910(3) .
Zn3 O10 1.932(3) .
Zn3 O9 1.945(3) .
Zn3 O12 1.996(3) .
P1 O11 1.518(3) 2_675
P1 O8 1.530(3) 2_685
P1 O7 1.537(3) .
P1 O9 1.553(3) .
P2 O2 1.519(3) .
P2 O12 1.520(3) .
P2 O3 1.526(3) 2_676
P2 O13 1.585(3) .
P3 O6 1.517(3) 2_785
P3 O5 1.523(3) .
P3 O10 1.524(3) 1_565
P3 O14 1.576(3) .
P4 O1 1.507(3) .
P4 O15 1.521(3) .
P4 O4 1.522(3) 2_576
P4 O16 1.572(3) .
O3 P2 1.526(3) 2_676
O4 P4 1.522(3) 2_576
O6 P3 1.517(3) 2_785
O8 P1 1.530(3) 2_685
O10 P3 1.524(3) 1_545
O11 P1 1.518(3) 2_675
O13 H20 0.82 .
O14 H30 0.82 .
O16 H20 0.82 .
N1 C1 1.495(6) .
N1 H1 0.89 .
N1 H2 0.89 .
N1 H3 0.89 .
C1 C2 1.526(6) .
C1 H4 0.97 .
C1 H5 0.97 .
C2 N2 1.480(6) .
C2 H6 0.97 .
C2 H7 0.97 .
N2 C3 1.489(6) .
N2 H8 0.90 .
N2 H9 0.90 .
C3 C4 1.512(6) .
C3 H10 0.97 .
C3 H11 0.97 .
C4 C5 1.504(7) .
C4 H12 0.97 .
C4 H13 0.97 .
C5 N3 1.486(6) .
C5 H14 0.97 .
C5 H15 0.97 .
N3 H16 0.89 .
N3 H17 0.89 .
N3 H18 0.89 .
